data_4511284
loop_
_publ_author_name
'Rachuri, Yadagiri'
'Bisht, Kamal Kumar'
'Suresh, Eringathodi'

_publ_section_title
;
 Two-Dimensional Coordination Polymers Comprising Mixed Tripodal Ligands
 for Selective Colorimetric Detection of Water and Iodine Capture
;
_journal_issue 7
_journal_name_full 'Crystal Growth &amp; Design'
_journal_page_first 3300
_journal_paper_doi 10.1021/cg500188n
_journal_volume 14
_journal_year 2014
_chemical_formula_sum 'C54 H58 Cu3 N12 O21'
_chemical_formula_weight 1401.74
_chemical_name_systematic
; 
 ? 
;
_space_group_IT_number 2
_symmetry_cell_setting triclinic
_symmetry_space_group_name_Hall '-P 1'
_symmetry_space_group_name_H-M 'P -1'
_atom_sites_solution_hydrogens geom
_atom_sites_solution_primary direct
_atom_sites_solution_secondary difmap
_audit_creation_method SHELXL-97
_cell_angle_alpha 92.997(3)
_cell_angle_beta 103.096(3)
_cell_angle_gamma 102.456(3)
_cell_formula_units_Z 1
_cell_length_a 8.7506(15)
_cell_length_b 10.7300(18)
_cell_length_c 18.933(3)
_cell_measurement_reflns_used 3200
_cell_measurement_temperature 150(2)
_cell_measurement_theta_max 27.94
_cell_measurement_theta_min 2.14
_cell_volume 1681.1(5)
_computing_cell_refinement 'BRUKER SMART'
_computing_data_collection 'BRUKER SMART'
_computing_data_reduction 'BRUKER SAINT'
_computing_molecular_graphics ORTEP
_computing_structure_refinement 'SHELXL-97 (Sheldrick, 1997)'
_computing_structure_solution 'SHELXS-97 (Sheldrick, 1990)'
_diffrn_ambient_temperature 150(2)
_diffrn_measured_fraction_theta_full 0.961
_diffrn_measured_fraction_theta_max 0.961
_diffrn_measurement_device_type 'BRUKER SMART APEX CCD DIFFRACTOMETER'
_diffrn_measurement_method 'OMEGA-PHI SCAN'
_diffrn_radiation_monochromator graphite
_diffrn_radiation_source 'fine-focus sealed tube'
_diffrn_radiation_type MoK\a
_diffrn_radiation_wavelength 0.71073
_diffrn_reflns_av_R_equivalents 0.0340
_diffrn_reflns_av_sigmaI/netI 0.0616
_diffrn_reflns_limit_h_max 11
_diffrn_reflns_limit_h_min -11
_diffrn_reflns_limit_k_max 13
_diffrn_reflns_limit_k_min -13
_diffrn_reflns_limit_l_max 24
_diffrn_reflns_limit_l_min -24
_diffrn_reflns_number 14325
_diffrn_reflns_theta_full 27.50
_diffrn_reflns_theta_max 27.50
_diffrn_reflns_theta_min 1.95
_exptl_absorpt_coefficient_mu 1.018
_exptl_absorpt_correction_T_max 0.9701
_exptl_absorpt_correction_T_min 0.8706
_exptl_absorpt_correction_type multi-scan
_exptl_absorpt_process_details 'BRUKER SADABS'
_exptl_crystal_colour BLUE
_exptl_crystal_density_diffrn 1.385
_exptl_crystal_density_method 'not measured'
_exptl_crystal_description PLATES
_exptl_crystal_F_000 721
_exptl_crystal_size_max 0.14
_exptl_crystal_size_mid 0.07
_exptl_crystal_size_min 0.03
_platon_squeeze_details ' ?'
_refine_diff_density_max 0.612
_refine_diff_density_min -0.406
_refine_diff_density_rms 0.094
_refine_ls_extinction_method none
_refine_ls_goodness_of_fit_ref 1.029
_refine_ls_hydrogen_treatment mixed
_refine_ls_matrix_type full
_refine_ls_number_parameters 393
_refine_ls_number_reflns 7419
_refine_ls_number_restraints 0
_refine_ls_restrained_S_all 1.029
_refine_ls_R_factor_all 0.0713
_refine_ls_R_factor_gt 0.0545
_refine_ls_shift/su_max 0.000
_refine_ls_shift/su_mean 0.000
_refine_ls_structure_factor_coef Fsqd
_refine_ls_weighting_details 'calc w=1/[\s^2^(Fo^2^)+(0.0689P)^2^+0.2703P] where P=(Fo^2^+2Fc^2^)/3'
_refine_ls_weighting_scheme calc
_refine_ls_wR_factor_gt 0.1254
_refine_ls_wR_factor_ref 0.1329
_reflns_number_gt 5800
_reflns_number_total 7419
_reflns_threshold_expression >2sigma(I)
_cod_data_source_file cg500188n_si_002.cif
_cod_data_source_block YCP204CGDREV
_cod_depositor_comments
;
The following automatic conversions were performed:

'_symmetry_cell_setting' value 'TRICLINIC' changed to 'triclinic'
according to
/usr/data/users/saulius/crontab/automatic-downloads/rss-feeds/ACS/lib/dictionaries/cif_core.dic
dictionary named 'cif_core.dic' version 2.4.2 from
2011-04-26.

'_exptl_absorpt_correction_type' value 'MULTI-SCAN'
changed to 'multi-scan' according to
/usr/data/users/saulius/crontab/automatic-downloads/rss-feeds/ACS/lib/dictionaries/cif_core.dic
dictionary named 'cif_core.dic' version 2.4.2 from 2011-04-26.

Automatic conversion script
Id: cif_fix_values 2281 2013-09-26 08:29:07Z andrius 

 Adding full bibliography for 4511283--4511284.cif.
;
_cod_original_sg_symbol_H-M P-1
_cod_database_code 4511284

loop_
_symmetry_equiv_pos_as_xyz
'x, y, z'
'-x, -y, -z'

loop_
_atom_site_label
_atom_site_type_symbol
_atom_site_fract_x
_atom_site_fract_y
_atom_site_fract_z
_atom_site_U_iso_or_equiv
_atom_site_adp_type
_atom_site_occupancy
_atom_site_symmetry_multiplicity
_atom_site_calc_flag
_atom_site_refinement_flags
Cu1 Cu 0.42038(4) 0.36710(3) 0.12234(2) 0.02023(12) Uani 1 1 d .
Cu2 Cu 1.5000 1.0000 0.5000 0.01922(14) Uani 1 2 d S
O1 O 0.4460(2) 0.19924(18) 0.16516(11) 0.0183(4) Uani 1 1 d .
O2 O 0.3789(3) 0.0716(2) 0.06040(11) 0.0268(5) Uani 1 1 d .
O3 O 0.3759(3) -0.38965(19) 0.06682(11) 0.0199(4) Uani 1 1 d .
O4 O 0.4106(3) -0.46928(18) 0.17401(11) 0.0203(5) Uani 1 1 d .
O5 O 0.4812(3) -0.1923(2) 0.40208(11) 0.0275(5) Uani 1 1 d .
O6 O 0.5054(2) 0.01660(19) 0.39750(10) 0.0198(4) Uani 1 1 d .
O7 O 0.4017(3) 0.2991(2) 0.00951(12) 0.0200(5) Uani 1 1 d .
H7D H 0.387(5) 0.228(4) 0.013(2) 0.040(13) Uiso 1 1 d .
H7C H 0.477(4) 0.322(3) -0.0051(19) 0.025(11) Uiso 1 1 d .
N1 N 0.6570(3) 0.4301(2) 0.14257(15) 0.0235(6) Uani 1 1 d .
N2 N 0.8873(3) 0.5688(2) 0.15551(15) 0.0237(6) Uani 1 1 d .
N3 N 0.9381(3) 1.1927(2) 0.09035(14) 0.0203(5) Uani 1 1 d .
C22 C 1.0739(4) 1.3639(3) 0.05707(17) 0.0244(7) Uani 1 1 d .
H22 H 1.1003 1.4392 0.0357 0.029 Uiso 1 1 calc R
N5 N 1.0161(3) 0.9286(3) 0.40386(14) 0.0262(6) Uani 1 1 d .
N6 N 1.2622(3) 0.9532(3) 0.46928(14) 0.0251(6) Uani 1 1 d .
C1 C 0.4156(3) 0.0915(3) 0.12799(15) 0.0157(6) Uani 1 1 d .
C2 C 0.4255(3) -0.0215(3) 0.17109(15) 0.0131(5) Uani 1 1 d .
C3 C 0.4123(3) -0.1416(3) 0.13540(15) 0.0137(6) Uani 1 1 d .
H3 H 0.3969 -0.1514 0.0850 0.016 Uiso 1 1 calc R
C4 C 0.4220(3) -0.2472(3) 0.17462(15) 0.0131(5) Uani 1 1 d .
C5 C 0.4464(3) -0.2320(3) 0.24987(15) 0.0150(6) Uani 1 1 d .
H5 H 0.4537 -0.3021 0.2763 0.018 Uiso 1 1 calc R
C6 C 0.4601(3) -0.1120(3) 0.28615(15) 0.0145(6) Uani 1 1 d .
C7 C 0.4501(3) -0.0075(3) 0.24668(15) 0.0150(6) Uani 1 1 d .
H7A H 0.4599 0.0725 0.2709 0.018 Uiso 1 1 calc R
C8 C 0.4010(3) -0.3774(3) 0.13453(15) 0.0154(6) Uani 1 1 d .
C9 C 0.4848(3) -0.0970(3) 0.36774(15) 0.0174(6) Uani 1 1 d .
C10 C 0.7330(4) 0.5327(3) 0.11868(17) 0.0231(7) Uani 1 1 d .
H10 H 0.6854 0.5746 0.0810 0.028 Uiso 1 1 calc R
C11 C 0.7705(4) 0.3993(3) 0.19784(19) 0.0317(8) Uani 1 1 d .
H11 H 0.7520 0.3302 0.2249 0.038 Uiso 1 1 calc R
C12 C 0.9117(4) 0.4844(3) 0.20654(19) 0.0327(8) Uani 1 1 d .
H12 H 1.0074 0.4860 0.2405 0.039 Uiso 1 1 calc R
C13 C 1.0029(4) 0.6868(3) 0.14935(19) 0.0289(8) Uani 1 1 d .
H13A H 1.0098 0.6898 0.0990 0.035 Uiso 1 1 calc R
H13B H 1.1090 0.6862 0.1788 0.035 Uiso 1 1 calc R
C14 C 0.9525(4) 0.8049(3) 0.17434(17) 0.0222(7) Uani 1 1 d .
C15 C 0.9055(4) 0.8910(3) 0.12637(17) 0.0230(7) Uani 1 1 d .
H15 H 0.9073 0.8776 0.0777 0.028 Uiso 1 1 calc R
C16 C 0.8558(4) 0.9971(3) 0.15019(17) 0.0219(7) Uani 1 1 d .
C17 C 0.8521(4) 1.0151(3) 0.22282(17) 0.0230(7) Uani 1 1 d .
H17 H 0.8191 1.0857 0.2392 0.028 Uiso 1 1 calc R
C18 C 0.8968(4) 0.9296(3) 0.27124(17) 0.0252(7) Uani 1 1 d .
C19 C 0.9476(4) 0.8246(3) 0.24683(17) 0.0248(7) Uani 1 1 d .
H19 H 0.9785 0.7673 0.2793 0.030 Uiso 1 1 calc R
C20 C 0.8030(4) 1.0900(3) 0.09858(19) 0.0293(8) Uani 1 1 d .
H20A H 0.7483 1.0433 0.0512 0.035 Uiso 1 1 calc R
H20B H 0.7262 1.1286 0.1162 0.035 Uiso 1 1 calc R
C23 C 1.0967(4) 1.2056(3) 0.12019(17) 0.0230(7) Uani 1 1 d .
H21 H 1.1394 1.1496 0.1505 0.028 Uiso 1 1 calc R
N4 N 1.1829(3) 1.3083(2) 0.10045(14) 0.0221(6) Uani 1 1 d .
C21 C 0.9231(4) 1.2933(3) 0.05000(17) 0.0244(7) Uani 1 1 d .
H23 H 0.8279 1.3097 0.0231 0.029 Uiso 1 1 calc R
C24 C 0.8781(4) 0.9468(4) 0.34809(18) 0.0358(9) Uani 1 1 d .
H24A H 0.8631 1.0325 0.3577 0.043 Uiso 1 1 calc R
H24B H 0.7816 0.8861 0.3522 0.043 Uiso 1 1 calc R
C25 C 1.0077(4) 0.8548(3) 0.45982(18) 0.0304(8) Uani 1 1 d .
H25 H 0.9151 0.8030 0.4683 0.037 Uiso 1 1 calc R
C26 C 1.1590(4) 0.8714(3) 0.50023(18) 0.0281(7) Uani 1 1 d .
H26 H 1.1893 0.8334 0.5426 0.034 Uiso 1 1 calc R
C27 C 1.1707(4) 0.9853(3) 0.41109(17) 0.0257(7) Uani 1 1 d .
H27 H 1.2089 1.0402 0.3793 0.031 Uiso 1 1 calc R
O8 O 0.1806(5) 0.6273(4) 0.3549(2) 0.0859(12) Uani 1 1 d .

loop_
_atom_site_aniso_label
_atom_site_aniso_U_11
_atom_site_aniso_U_22
_atom_site_aniso_U_33
_atom_site_aniso_U_23
_atom_site_aniso_U_13
_atom_site_aniso_U_12
Cu1 0.0169(2) 0.01038(19) 0.0326(2) -0.00186(15) 0.00693(16) 0.00163(14)
Cu2 0.0228(3) 0.0249(3) 0.0094(2) -0.0018(2) 0.0029(2) 0.0063(2)
O1 0.0269(12) 0.0098(10) 0.0174(10) 0.0023(8) 0.0043(9) 0.0033(8)
O2 0.0474(15) 0.0167(11) 0.0165(11) 0.0028(9) 0.0065(10) 0.0090(10)
O3 0.0264(12) 0.0146(10) 0.0180(11) -0.0022(8) 0.0066(9) 0.0033(9)
O4 0.0301(12) 0.0114(10) 0.0207(11) 0.0015(8) 0.0073(9) 0.0067(9)
O5 0.0437(14) 0.0229(12) 0.0181(11) 0.0091(9) 0.0083(10) 0.0101(10)
O6 0.0262(12) 0.0215(11) 0.0104(10) -0.0029(8) 0.0033(8) 0.0048(9)
O7 0.0239(13) 0.0185(13) 0.0191(11) 0.0043(9) 0.0073(10) 0.0053(10)
N1 0.0236(14) 0.0154(13) 0.0292(15) 0.0003(11) 0.0020(12) 0.0052(11)
N2 0.0162(13) 0.0213(14) 0.0311(15) -0.0016(11) 0.0019(11) 0.0039(11)
N3 0.0152(12) 0.0213(13) 0.0228(13) -0.0004(11) 0.0036(10) 0.0024(10)
C22 0.0271(17) 0.0205(16) 0.0264(17) 0.0036(13) 0.0057(14) 0.0081(13)
N5 0.0230(14) 0.0411(17) 0.0167(13) 0.0011(12) 0.0058(11) 0.0112(13)
N6 0.0256(15) 0.0341(16) 0.0160(13) 0.0000(11) 0.0046(11) 0.0089(12)
C1 0.0159(14) 0.0151(14) 0.0184(15) 0.0042(11) 0.0057(11) 0.0060(11)
C2 0.0130(13) 0.0109(13) 0.0166(14) 0.0021(11) 0.0059(11) 0.0029(11)
C3 0.0155(14) 0.0148(14) 0.0107(13) -0.0025(11) 0.0045(11) 0.0029(11)
C4 0.0136(13) 0.0102(13) 0.0166(14) 0.0000(10) 0.0056(11) 0.0033(11)
C5 0.0165(14) 0.0128(14) 0.0155(14) 0.0035(11) 0.0041(11) 0.0027(11)
C6 0.0159(14) 0.0139(14) 0.0136(13) 0.0003(11) 0.0044(11) 0.0030(11)
C7 0.0159(14) 0.0130(14) 0.0160(14) -0.0025(11) 0.0038(11) 0.0041(11)
C8 0.0136(14) 0.0138(14) 0.0203(15) -0.0011(11) 0.0093(11) 0.0015(11)
C9 0.0189(15) 0.0213(15) 0.0128(14) 0.0000(12) 0.0058(11) 0.0049(12)
C10 0.0171(15) 0.0215(16) 0.0294(17) 0.0064(13) 0.0008(13) 0.0057(13)
C11 0.033(2) 0.0257(18) 0.036(2) 0.0067(15) 0.0039(16) 0.0094(15)
C12 0.0258(18) 0.0323(19) 0.0338(19) 0.0061(15) -0.0083(15) 0.0093(15)
C13 0.0204(17) 0.0278(18) 0.0359(19) -0.0084(15) 0.0125(15) -0.0034(14)
C14 0.0130(15) 0.0225(16) 0.0268(17) -0.0031(13) 0.0070(12) -0.0055(12)
C15 0.0200(16) 0.0232(16) 0.0210(16) -0.0031(13) 0.0070(13) -0.0065(13)
C16 0.0150(15) 0.0220(16) 0.0227(16) -0.0006(12) 0.0020(12) -0.0049(12)
C17 0.0160(15) 0.0244(17) 0.0239(16) -0.0053(13) 0.0027(13) -0.0010(13)
C18 0.0141(15) 0.0351(19) 0.0236(16) -0.0026(14) 0.0040(13) 0.0016(13)
C19 0.0194(16) 0.0294(18) 0.0250(17) 0.0057(14) 0.0051(13) 0.0040(13)
C20 0.0185(16) 0.0277(18) 0.0343(19) 0.0070(15) 0.0014(14) -0.0056(14)
C23 0.0203(16) 0.0186(16) 0.0281(17) -0.0016(13) 0.0047(13) 0.0022(13)
N4 0.0214(14) 0.0137(13) 0.0303(15) -0.0010(11) 0.0074(11) 0.0021(10)
C21 0.0225(16) 0.0228(17) 0.0272(17) 0.0043(13) 0.0038(13) 0.0057(13)
C24 0.0263(19) 0.061(3) 0.0237(18) 0.0002(17) 0.0048(15) 0.0212(18)
C25 0.0304(19) 0.035(2) 0.0263(18) 0.0001(15) 0.0104(15) 0.0053(15)
C26 0.0342(19) 0.0328(19) 0.0201(16) 0.0041(14) 0.0081(14) 0.0124(15)
C27 0.0243(17) 0.0363(19) 0.0173(15) 0.0005(13) 0.0092(13) 0.0050(14)
O8 0.085(3) 0.086(3) 0.069(2) -0.008(2) 0.015(2) -0.013(2)

loop_
_atom_type_symbol
_atom_type_description
_atom_type_scat_dispersion_real
_atom_type_scat_dispersion_imag
_atom_type_scat_source
C C 0.0033 0.0016 'International Tables Vol C Tables 4.2.6.8 and 6.1.1.4'
H H 0.0000 0.0000 'International Tables Vol C Tables 4.2.6.8 and 6.1.1.4'
N N 0.0061 0.0033 'International Tables Vol C Tables 4.2.6.8 and 6.1.1.4'
O O 0.0106 0.0060 'International Tables Vol C Tables 4.2.6.8 and 6.1.1.4'
Cu Cu 0.3201 1.2651 'International Tables Vol C Tables 4.2.6.8 and 6.1.1.4'

loop_
_geom_angle_atom_site_label_1
_geom_angle_atom_site_label_2
_geom_angle_atom_site_label_3
_geom_angle
_geom_angle_site_symmetry_1
_geom_angle_site_symmetry_3
N1 Cu1 N4 178.32(11) . 1_445
N1 Cu1 O4 88.66(10) . 1_565
N4 Cu1 O4 90.53(9) 1_445 1_565
N1 Cu1 O1 90.92(9) . .
N4 Cu1 O1 90.73(9) 1_445 .
O4 Cu1 O1 128.18(8) 1_565 .
N1 Cu1 O7 92.59(10) . .
N4 Cu1 O7 86.95(10) 1_445 .
O4 Cu1 O7 135.17(9) 1_565 .
O1 Cu1 O7 96.63(9) . .
O6 Cu2 O6 179.998(1) 2_766 1_665
O6 Cu2 N6 88.93(10) 2_766 2_876
O6 Cu2 N6 91.07(10) 1_665 2_876
O6 Cu2 N6 91.07(10) 2_766 .
O6 Cu2 N6 88.93(10) 1_665 .
N6 Cu2 N6 180.0 2_876 .
C1 O1 Cu1 124.62(18) . .
C8 O4 Cu1 115.17(18) . 1_545
C9 O6 Cu2 106.11(18) . 1_445
Cu1 O7 H7D 99(3) . .
Cu1 O7 H7C 116(3) . .
H7D O7 H7C 111(4) . .
C10 N1 C11 105.7(3) . .
C10 N1 Cu1 125.5(2) . .
C11 N1 Cu1 126.8(2) . .
C10 N2 C12 107.2(3) . .
C10 N2 C13 126.1(3) . .
C12 N2 C13 126.2(3) . .
C23 N3 C21 107.5(3) . .
C23 N3 C20 127.4(3) . .
C21 N3 C20 125.2(3) . .
C21 C22 N4 109.8(3) . .
C21 C22 H22 125.1 . .
N4 C22 H22 125.1 . .
C27 N5 C25 107.6(3) . .
C27 N5 C24 126.6(3) . .
C25 N5 C24 125.8(3) . .
C27 N6 C26 105.7(3) . .
C27 N6 Cu2 126.9(2) . .
C26 N6 Cu2 127.1(2) . .
O2 C1 O1 126.1(3) . .
O2 C1 C2 118.2(2) . .
O1 C1 C2 115.7(2) . .
C3 C2 C7 119.3(3) . .
C3 C2 C1 119.8(2) . .
C7 C2 C1 120.9(2) . .
C2 C3 C4 120.5(2) . .
C2 C3 H3 119.7 . .
C4 C3 H3 119.7 . .
C5 C4 C3 119.6(2) . .
C5 C4 C8 120.8(2) . .
C3 C4 C8 119.6(2) . .
C4 C5 C6 120.3(3) . .
C4 C5 H5 119.8 . .
C6 C5 H5 119.8 . .
C7 C6 C5 119.7(2) . .
C7 C6 C9 120.5(2) . .
C5 C6 C9 119.9(2) . .
C6 C7 C2 120.6(3) . .
C6 C7 H7A 119.7 . .
C2 C7 H7A 119.7 . .
O3 C8 O4 124.1(3) . .
O3 C8 C4 119.9(3) . .
O4 C8 C4 116.0(2) . .
O5 C9 O6 123.5(3) . .
O5 C9 C6 120.2(3) . .
O6 C9 C6 116.3(2) . .
N1 C10 N2 111.2(3) . .
N1 C10 H10 124.4 . .
N2 C10 H10 124.4 . .
C12 C11 N1 109.4(3) . .
C12 C11 H11 125.3 . .
N1 C11 H11 125.3 . .
C11 C12 N2 106.5(3) . .
C11 C12 H12 126.7 . .
N2 C12 H12 126.7 . .
N2 C13 C14 111.1(2) . .
N2 C13 H13A 109.4 . .
C14 C13 H13A 109.4 . .
N2 C13 H13B 109.4 . .
C14 C13 H13B 109.4 . .
H13A C13 H13B 108.0 . .
C19 C14 C15 119.2(3) . .
C19 C14 C13 118.8(3) . .
C15 C14 C13 121.9(3) . .
C14 C15 C16 120.9(3) . .
C14 C15 H15 119.5 . .
C16 C15 H15 119.5 . .
C17 C16 C15 118.9(3) . .
C17 C16 C20 119.8(3) . .
C15 C16 C20 121.3(3) . .
C18 C17 C16 121.1(3) . .
C18 C17 H17 119.5 . .
C16 C17 H17 119.5 . .
C17 C18 C19 119.5(3) . .
C17 C18 C24 119.3(3) . .
C19 C18 C24 121.1(3) . .
C14 C19 C18 120.4(3) . .
C14 C19 H19 119.8 . .
C18 C19 H19 119.8 . .
N3 C20 C16 113.1(3) . .
N3 C20 H20A 109.0 . .
C16 C20 H20A 109.0 . .
N3 C20 H20B 109.0 . .
C16 C20 H20B 109.0 . .
H20A C20 H20B 107.8 . .
N4 C23 N3 110.6(3) . .
N4 C23 H21 124.7 . .
N3 C23 H21 124.7 . .
C23 N4 C22 105.9(3) . .
C23 N4 Cu1 128.0(2) . 1_665
C22 N4 Cu1 126.0(2) . 1_665
C22 C21 N3 106.2(3) . .
C22 C21 H23 126.9 . .
N3 C21 H23 126.9 . .
N5 C24 C18 113.8(3) . .
N5 C24 H24A 108.8 . .
C18 C24 H24A 108.8 . .
N5 C24 H24B 108.8 . .
C18 C24 H24B 108.8 . .
H24A C24 H24B 107.7 . .
C26 C25 N5 106.5(3) . .
C26 C25 H25 126.8 . .
N5 C25 H25 126.8 . .
C25 C26 N6 109.3(3) . .
C25 C26 H26 125.3 . .
N6 C26 H26 125.3 . .
N6 C27 N5 110.9(3) . .
N6 C27 H27 124.6 . .
N5 C27 H27 124.6 . .

loop_
_geom_bond_atom_site_label_1
_geom_bond_atom_site_label_2
_geom_bond_distance
_geom_bond_site_symmetry_2
Cu1 N1 1.975(3) .
Cu1 N4 1.976(3) 1_445
Cu1 O4 1.992(2) 1_565
Cu1 O1 2.0484(19) .
Cu1 O7 2.179(2) .
Cu2 O6 1.9682(19) 2_766
Cu2 O6 1.9683(19) 1_665
Cu2 N6 1.972(3) 2_876
Cu2 N6 1.972(3) .
O1 C1 1.265(3) .
O2 C1 1.242(3) .
O3 C8 1.245(3) .
O4 C8 1.274(3) .
O4 Cu1 1.992(2) 1_545
O5 C9 1.239(3) .
O6 C9 1.274(3) .
O6 Cu2 1.9682(19) 1_445
O7 H7D 0.75(4) .
O7 H7C 0.77(4) .
N1 C10 1.316(4) .
N1 C11 1.378(4) .
N2 C10 1.334(4) .
N2 C12 1.371(4) .
N2 C13 1.468(4) .
N3 C23 1.348(4) .
N3 C21 1.367(4) .
N3 C20 1.475(4) .
C22 C21 1.346(4) .
C22 N4 1.372(4) .
C22 H22 0.9300 .
N5 C27 1.331(4) .
N5 C25 1.361(4) .
N5 C24 1.469(4) .
N6 C27 1.316(4) .
N6 C26 1.371(4) .
C1 C2 1.504(4) .
C2 C3 1.392(4) .
C2 C7 1.393(4) .
C3 C4 1.395(4) .
C3 H3 0.9300 .
C4 C5 1.387(4) .
C4 C8 1.508(4) .
C5 C6 1.395(4) .
C5 H5 0.9300 .
C6 C7 1.387(4) .
C6 C9 1.506(4) .
C7 H7A 0.9300 .
C10 H10 0.9300 .
C11 C12 1.339(5) .
C11 H11 0.9300 .
C12 H12 0.9300 .
C13 C14 1.516(4) .
C13 H13A 0.9700 .
C13 H13B 0.9700 .
C14 C19 1.389(4) .
C14 C15 1.390(4) .
C15 C16 1.392(4) .
C15 H15 0.9300 .
C16 C17 1.387(4) .
C16 C20 1.502(4) .
C17 C18 1.383(5) .
C17 H17 0.9300 .
C18 C19 1.391(4) .
C18 C24 1.507(4) .
C19 H19 0.9300 .
C20 H20A 0.9700 .
C20 H20B 0.9700 .
C23 N4 1.318(4) .
C23 H21 0.9300 .
N4 Cu1 1.976(3) 1_665
C21 H23 0.9300 .
C24 H24A 0.9700 .
C24 H24B 0.9700 .
C25 C26 1.340(5) .
C25 H25 0.9300 .
C26 H26 0.9300 .
C27 H27 0.9300 .

loop_
_platon_squeeze_void_nr
_platon_squeeze_void_average_x
_platon_squeeze_void_average_y
_platon_squeeze_void_average_z
_platon_squeeze_void_volume
_platon_squeeze_void_count_electrons
1 0.130 0.500 0.500 410.3 84.5
